data_4066303
loop_
_publ_author_name
'Birkmann, Birgit'
'Voss, Tanja'
'Geier, Stephen J.'
'Ullrich, Matthias'
'Kehr, Gerald'
'Erker, Gerhard'
'Stephan, Douglas W.'

_publ_section_title
;
 Frustrated Lewis Pairs and Ring-Opening of THF, Dioxane, and
 Thioxane&#x2020;
;
_journal_issue 21
_journal_name_full Organometallics
_journal_page_first 5310
_journal_paper_doi 10.1021/om1003896
_journal_volume 29
_journal_year 2010
_chemical_formula_sum 'C33 H28 B F15 N2 O2'
_chemical_formula_weight 780.38
_space_group_IT_number 9
_symmetry_cell_setting monoclinic
_symmetry_space_group_name_Hall 'C -2yc'
_symmetry_space_group_name_H-M 'C 1 c 1'
_atom_sites_solution_hydrogens geom
_atom_sites_solution_primary direct
_atom_sites_solution_secondary difmap
_audit_creation_method SHELXL-97
_cell_angle_alpha 90.00
_cell_angle_beta 112.825(4)
_cell_angle_gamma 90.00
_cell_formula_units_Z 4
_cell_length_a 20.136(3)
_cell_length_b 18.474(3)
_cell_length_c 9.9822(15)
_cell_measurement_temperature 150(2)
_cell_volume 3422.5(9)
_computing_structure_refinement 'SHELXL-97 (Sheldrick, 1997)'
_computing_structure_solution 'SHELXS-97 (Sheldrick, 1990)'
_diffrn_ambient_temperature 150(2)
_diffrn_measured_fraction_theta_full 0.996
_diffrn_measured_fraction_theta_max 0.996
_diffrn_radiation_monochromator graphite
_diffrn_radiation_source 'fine-focus sealed tube'
_diffrn_radiation_type MoK\a
_diffrn_radiation_wavelength 0.71073
_diffrn_reflns_av_R_equivalents 0.0503
_diffrn_reflns_av_sigmaI/netI 0.1080
_diffrn_reflns_limit_h_max 23
_diffrn_reflns_limit_h_min -23
_diffrn_reflns_limit_k_max 21
_diffrn_reflns_limit_k_min -21
_diffrn_reflns_limit_l_max 11
_diffrn_reflns_limit_l_min -11
_diffrn_reflns_number 10623
_diffrn_reflns_theta_full 24.82
_diffrn_reflns_theta_max 24.82
_diffrn_reflns_theta_min 2.20
_exptl_absorpt_coefficient_mu 0.150
_exptl_absorpt_correction_T_max 0.9926
_exptl_absorpt_correction_T_min 0.9344
_exptl_absorpt_correction_type empirical
_exptl_crystal_density_diffrn 1.514
_exptl_crystal_density_method 'not measured'
_exptl_crystal_F_000 1584
_exptl_crystal_size_max 0.46
_exptl_crystal_size_mid 0.12
_exptl_crystal_size_min 0.05
_refine_diff_density_max 0.437
_refine_diff_density_min -0.250
_refine_diff_density_rms 0.061
_refine_ls_abs_structure_details 'Flack H D (1983), Acta Cryst. A39, 876-881'
_refine_ls_abs_structure_Flack 0.4(10)
_refine_ls_extinction_method none
_refine_ls_goodness_of_fit_ref 1.008
_refine_ls_hydrogen_treatment fixed
_refine_ls_matrix_type full
_refine_ls_number_parameters 475
_refine_ls_number_reflns 5735
_refine_ls_number_restraints 8
_refine_ls_restrained_S_all 1.012
_refine_ls_R_factor_all 0.1396
_refine_ls_R_factor_gt 0.0628
_refine_ls_shift/su_max 0.000
_refine_ls_shift/su_mean 0.000
_refine_ls_structure_factor_coef Fsqd
_refine_ls_weighting_details 'calc w=1/[\s^2^(Fo^2^)+(0.0701P)^2^+0.0000P] where P=(Fo^2^+2Fc^2^)/3'
_refine_ls_weighting_scheme calc
_refine_ls_wR_factor_gt 0.1298
_refine_ls_wR_factor_ref 0.1596
_reflns_number_gt 3110
_reflns_number_total 5735
_reflns_threshold_expression >2sigma(I)
_cod_data_source_file om1003896_si_002.cif
_cod_data_source_block ((tBuN)2C3H2)(CH2)2O(CH2)2OB(C6F5)3
_cod_original_sg_symbol_H-M Cc
_cod_database_code 4066303

loop_
_symmetry_equiv_pos_as_xyz
'x, y, z'
'x, -y, z+1/2'
'x+1/2, y+1/2, z'
'x+1/2, -y+1/2, z+1/2'

loop_
_atom_site_label
_atom_site_type_symbol
_atom_site_fract_x
_atom_site_fract_y
_atom_site_fract_z
_atom_site_U_iso_or_equiv
_atom_site_adp_type
_atom_site_occupancy
_atom_site_symmetry_multiplicity
_atom_site_calc_flag
_atom_site_refinement_flags
B1 B 0.3812(4) 0.3043(4) 0.3826(7) 0.0382(18) Uani 1 1 d .
C1 C 0.4550(3) 0.3467(3) 0.3884(7) 0.0379(15) Uani 1 1 d .
C2 C 0.5093(4) 0.3721(4) 0.5143(7) 0.0514(19) Uani 1 1 d .
C3 C 0.5715(4) 0.4034(4) 0.5157(8) 0.056(2) Uani 1 1 d .
C4 C 0.5832(4) 0.4083(4) 0.3947(9) 0.061(2) Uani 1 1 d .
C5 C 0.5342(4) 0.3833(4) 0.2651(8) 0.059(2) Uani 1 1 d .
C6 C 0.4720(4) 0.3538(4) 0.2694(8) 0.0501(18) Uani 1 1 d .
C7 C 0.3965(3) 0.2179(3) 0.3607(7) 0.0370(15) Uani 1 1 d .
C8 C 0.4403(3) 0.1764(4) 0.4774(7) 0.0394(16) Uani 1 1 d .
C9 C 0.4543(3) 0.1052(4) 0.4709(7) 0.0415(16) Uani 1 1 d .
C10 C 0.4278(4) 0.0694(3) 0.3423(8) 0.0442(16) Uani 1 1 d .
C11 C 0.3880(4) 0.1078(4) 0.2209(8) 0.0490(18) Uani 1 1 d .
C12 C 0.3727(3) 0.1783(4) 0.2305(7) 0.0430(17) Uani 1 1 d .
C13 C 0.3074(3) 0.3367(3) 0.2494(7) 0.0400(15) Uani 1 1 d .
C14 C 0.2985(4) 0.4027(4) 0.1868(8) 0.0530(19) Uani 1 1 d .
C15 C 0.2331(4) 0.4318(4) 0.0928(8) 0.0519(18) Uani 1 1 d .
C16 C 0.1724(4) 0.3932(4) 0.0664(7) 0.0526(19) Uani 1 1 d .
C17 C 0.1759(4) 0.3257(4) 0.1209(8) 0.0552(19) Uani 1 1 d .
C18 C 0.2423(4) 0.3003(4) 0.2127(7) 0.0504(18) Uani 1 1 d .
C19 C 0.3475(4) 0.3739(3) 0.5551(7) 0.0514(19) Uani 1 1 d .
H19A H 0.2995 0.3880 0.4829 0.062 Uiso 1 1 calc R
H19B H 0.3823 0.4121 0.5574 0.062 Uiso 1 1 calc R
C20 C 0.3443(4) 0.3673(3) 0.7021(7) 0.0510(19) Uani 1 1 d .
H20A H 0.3899 0.3466 0.7724 0.061 Uiso 1 1 calc R
H20B H 0.3372 0.4155 0.7377 0.061 Uiso 1 1 calc R
C21 C 0.2811(4) 0.3053(4) 0.8180(7) 0.061(2) Uani 1 1 d .
H21A H 0.2662 0.3490 0.8566 0.073 Uiso 1 1 calc R
H21B H 0.3289 0.2900 0.8891 0.073 Uiso 1 1 calc R
C22 C 0.2253(4) 0.2435(4) 0.7969(6) 0.0465(17) Uani 1 1 d .
H22A H 0.2510 0.1992 0.8455 0.056 Uiso 1 1 calc R
H22B H 0.1922 0.2577 0.8442 0.056 Uiso 1 1 calc R
C23 C 0.1819(4) 0.2270(4) 0.6399(7) 0.0457(17) Uani 1 1 d .
C24 C 0.2602(3) 0.1205(3) 0.6129(7) 0.0394(16) Uani 1 1 d .
C25 C 0.2441(4) 0.0657(4) 0.7114(8) 0.058(2) Uani 1 1 d .
H25A H 0.2826 0.0294 0.7449 0.087 Uiso 1 1 calc R
H25B H 0.1980 0.0417 0.6569 0.087 Uiso 1 1 calc R
H25C H 0.2412 0.0909 0.7954 0.087 Uiso 1 1 calc R
C26 C 0.3320(3) 0.1593(4) 0.6918(7) 0.0487(17) Uani 1 1 d .
H26A H 0.3404 0.1939 0.6255 0.073 Uiso 1 1 calc R
H26B H 0.3712 0.1237 0.7240 0.073 Uiso 1 1 calc R
H26C H 0.3306 0.1852 0.7763 0.073 Uiso 1 1 calc R
C27 C 0.2632(4) 0.0850(4) 0.4807(8) 0.0554(19) Uani 1 1 d .
H27A H 0.2728 0.1216 0.4194 0.083 Uiso 1 1 calc R
H27B H 0.2169 0.0614 0.4259 0.083 Uiso 1 1 calc R
H27C H 0.3017 0.0487 0.5101 0.083 Uiso 1 1 calc R
C28 C 0.1462(4) 0.1752(5) 0.4257(7) 0.062(2) Uani 1 1 d .
H28A H 0.1444 0.1439 0.3489 0.074 Uiso 1 1 calc R
C29 C 0.0992(4) 0.2277(5) 0.4202(8) 0.064(2) Uani 1 1 d .
H29A H 0.0575 0.2399 0.3372 0.077 Uiso 1 1 calc R
C30 C 0.0816(3) 0.3245(4) 0.5821(8) 0.072(2) Uani 1 1 d D
C31 C 0.1363(8) 0.3869(7) 0.6640(17) 0.071(4) Uiso 0.50 1 d PD
C31A C 0.1015(12) 0.3834(9) 0.498(2) 0.101(6) Uiso 0.50 1 d PD
C32 C -0.0005(6) 0.3102(8) 0.4830(14) 0.058(4) Uiso 0.50 1 d PD
C32A C 0.0222(10) 0.3573(11) 0.4493(16) 0.103(7) Uiso 0.50 1 d PD
C33 C 0.0535(10) 0.2977(10) 0.6967(17) 0.068(5) Uiso 0.50 1 d PD
C33A C 0.0795(13) 0.3244(13) 0.7327(15) 0.094(7) Uiso 0.50 1 d PD
F1 F 0.5029(2) 0.3684(2) 0.6439(4) 0.0786(14) Uani 1 1 d .
F2 F 0.6211(3) 0.4282(3) 0.6432(5) 0.0944(17) Uani 1 1 d .
F3 F 0.6455(2) 0.4385(3) 0.3965(5) 0.0922(16) Uani 1 1 d .
F4 F 0.5451(3) 0.3883(3) 0.1435(5) 0.0905(16) Uani 1 1 d .
F5 F 0.4238(2) 0.3293(2) 0.1377(4) 0.0612(11) Uani 1 1 d .
F6 F 0.47196(17) 0.20833(19) 0.6100(3) 0.0488(10) Uani 1 1 d .
F7 F 0.4957(2) 0.0692(2) 0.5934(4) 0.0607(11) Uani 1 1 d .
F8 F 0.4425(2) -0.0003(2) 0.3320(5) 0.0682(12) Uani 1 1 d .
F9 F 0.3613(3) 0.0747(2) 0.0912(5) 0.0760(14) Uani 1 1 d .
F10 F 0.3296(2) 0.21174(19) 0.1054(4) 0.0596(11) Uani 1 1 d .
F11 F 0.3561(2) 0.44736(19) 0.2113(5) 0.0683(12) Uani 1 1 d .
F12 F 0.2299(2) 0.4983(2) 0.0341(6) 0.0863(15) Uani 1 1 d .
F13 F 0.1074(2) 0.4216(2) -0.0245(5) 0.0741(13) Uani 1 1 d .
F14 F 0.1156(2) 0.2865(2) 0.0896(5) 0.0775(14) Uani 1 1 d .
F15 F 0.2418(2) 0.2330(2) 0.2661(5) 0.0768(14) Uani 1 1 d .
N1 N 0.1978(3) 0.1759(3) 0.5654(5) 0.0396(13) Uani 1 1 d .
N2 N 0.1210(3) 0.2608(3) 0.5532(6) 0.0546(15) Uani 1 1 d .
O1 O 0.3682(2) 0.3087(2) 0.5139(4) 0.0441(11) Uani 1 1 d .
O2 O 0.2857(2) 0.3212(2) 0.6885(4) 0.0469(11) Uani 1 1 d .

loop_
_atom_site_aniso_label
_atom_site_aniso_U_11
_atom_site_aniso_U_22
_atom_site_aniso_U_33
_atom_site_aniso_U_23
_atom_site_aniso_U_13
_atom_site_aniso_U_12
B1 0.026(4) 0.048(5) 0.030(4) 0.001(3) 0.000(3) -0.004(4)
C1 0.027(4) 0.033(3) 0.049(4) 0.003(3) 0.010(3) -0.006(3)
C2 0.047(4) 0.062(5) 0.037(4) 0.004(4) 0.008(3) -0.017(4)
C3 0.044(5) 0.061(5) 0.048(5) -0.005(4) 0.002(4) -0.025(4)
C4 0.031(4) 0.086(6) 0.066(5) -0.012(4) 0.018(4) -0.020(4)
C5 0.043(5) 0.074(5) 0.067(5) -0.015(4) 0.028(4) -0.018(4)
C6 0.039(4) 0.055(4) 0.051(4) -0.015(4) 0.011(4) -0.013(4)
C7 0.024(3) 0.043(4) 0.041(4) 0.001(3) 0.009(3) -0.012(3)
C8 0.020(3) 0.053(5) 0.040(4) -0.004(4) 0.007(3) -0.011(3)
C9 0.024(3) 0.045(4) 0.055(4) 0.009(4) 0.016(3) 0.000(3)
C10 0.035(4) 0.033(4) 0.062(5) 0.008(4) 0.017(4) 0.002(3)
C11 0.039(4) 0.039(4) 0.062(5) -0.011(4) 0.013(4) -0.005(4)
C12 0.035(4) 0.052(4) 0.038(4) 0.006(4) 0.011(3) -0.003(3)
C13 0.028(4) 0.038(4) 0.051(4) 0.004(3) 0.012(3) -0.004(3)
C14 0.037(4) 0.051(5) 0.069(5) -0.007(4) 0.017(4) -0.008(4)
C15 0.042(5) 0.036(4) 0.080(5) 0.005(4) 0.026(4) 0.010(4)
C16 0.025(4) 0.069(5) 0.058(4) -0.005(4) 0.010(3) 0.015(4)
C17 0.027(4) 0.069(5) 0.069(5) 0.008(4) 0.017(4) -0.004(4)
C18 0.037(4) 0.052(5) 0.057(4) 0.013(4) 0.012(4) 0.001(4)
C19 0.065(5) 0.037(4) 0.055(4) -0.008(3) 0.026(4) -0.014(4)
C20 0.053(5) 0.035(4) 0.067(5) -0.017(3) 0.026(4) -0.015(4)
C21 0.079(6) 0.062(5) 0.045(4) -0.010(4) 0.029(4) -0.015(5)
C22 0.042(4) 0.061(4) 0.038(4) 0.002(3) 0.017(3) 0.005(4)
C23 0.034(4) 0.046(4) 0.054(4) 0.011(4) 0.014(3) 0.012(4)
C24 0.024(3) 0.036(4) 0.049(4) 0.004(3) 0.004(3) -0.001(3)
C25 0.046(4) 0.051(4) 0.075(5) 0.009(4) 0.022(4) -0.014(4)
C26 0.027(4) 0.048(4) 0.072(5) -0.001(4) 0.019(3) -0.001(3)
C27 0.046(4) 0.051(4) 0.068(5) 0.002(4) 0.021(4) -0.002(4)
C28 0.043(4) 0.092(6) 0.040(4) -0.010(4) 0.004(3) 0.000(5)
C29 0.035(4) 0.099(6) 0.051(5) 0.014(5) 0.008(4) 0.026(5)
C30 0.039(4) 0.078(5) 0.087(6) 0.016(5) 0.013(4) 0.038(4)
F1 0.067(3) 0.108(3) 0.049(2) 0.000(2) 0.009(2) -0.046(3)
F2 0.068(3) 0.125(4) 0.069(3) 0.001(3) 0.004(3) -0.064(3)
F3 0.057(3) 0.119(4) 0.106(4) -0.016(3) 0.038(3) -0.052(3)
F4 0.080(3) 0.139(4) 0.072(3) -0.033(3) 0.050(3) -0.054(3)
F5 0.050(2) 0.082(3) 0.055(2) -0.018(2) 0.024(2) -0.026(2)
F6 0.030(2) 0.064(2) 0.041(2) -0.0017(18) 0.0021(17) 0.0036(19)
F7 0.046(2) 0.062(3) 0.066(3) 0.018(2) 0.014(2) 0.015(2)
F8 0.067(3) 0.042(2) 0.089(3) 0.000(2) 0.022(2) -0.002(2)
F9 0.082(3) 0.063(3) 0.066(3) -0.022(2) 0.011(3) -0.008(3)
F10 0.062(3) 0.061(2) 0.042(2) -0.001(2) 0.006(2) -0.005(2)
F11 0.040(2) 0.040(2) 0.109(3) 0.013(2) 0.011(2) -0.006(2)
F12 0.055(3) 0.055(3) 0.130(4) 0.025(3) 0.015(3) 0.017(2)
F13 0.033(2) 0.093(3) 0.085(3) 0.015(3) 0.011(2) 0.025(2)
F14 0.026(2) 0.102(3) 0.094(3) 0.022(3) 0.011(2) -0.014(2)
F15 0.032(2) 0.082(3) 0.097(3) 0.039(3) 0.003(2) -0.014(2)
N1 0.024(3) 0.047(3) 0.045(3) 0.001(3) 0.010(3) -0.001(3)
N2 0.043(4) 0.072(4) 0.042(3) 0.002(3) 0.009(3) 0.020(3)
O1 0.043(3) 0.038(3) 0.053(3) 0.002(2) 0.021(2) 0.002(2)
O2 0.048(3) 0.051(3) 0.043(2) -0.008(2) 0.019(2) -0.005(2)

loop_
_atom_type_symbol
_atom_type_description
_atom_type_scat_dispersion_real
_atom_type_scat_dispersion_imag
_atom_type_scat_source
C C 0.0033 0.0016 'International Tables Vol C Tables 4.2.6.8 and 6.1.1.4'
H H 0.0000 0.0000 'International Tables Vol C Tables 4.2.6.8 and 6.1.1.4'
N N 0.0061 0.0033 'International Tables Vol C Tables 4.2.6.8 and 6.1.1.4'
O O 0.0106 0.0060 'International Tables Vol C Tables 4.2.6.8 and 6.1.1.4'
B B 0.0013 0.0007 'International Tables Vol C Tables 4.2.6.8 and 6.1.1.4'
F F 0.0171 0.0103 'International Tables Vol C Tables 4.2.6.8 and 6.1.1.4'

loop_
_geom_angle_atom_site_label_1
_geom_angle_atom_site_label_2
_geom_angle_atom_site_label_3
_geom_angle
O1 B1 C7 106.5(5)
O1 B1 C1 114.7(5)
C7 B1 C1 104.4(5)
O1 B1 C13 106.6(5)
C7 B1 C13 113.1(5)
C1 B1 C13 111.5(5)
C6 C1 C2 112.3(6)
C6 C1 B1 122.6(5)
C2 C1 B1 124.8(6)
F1 C2 C3 115.9(6)
F1 C2 C1 121.0(6)
C3 C2 C1 123.1(6)
C4 C3 F2 120.5(7)
C4 C3 C2 120.3(7)
F2 C3 C2 119.2(7)
C3 C4 C5 121.5(7)
C3 C4 F3 120.3(7)
C5 C4 F3 118.2(7)
F4 C5 C4 122.1(7)
F4 C5 C6 122.2(6)
C4 C5 C6 115.7(7)
C1 C6 F5 118.7(6)
C1 C6 C5 127.0(6)
F5 C6 C5 114.3(6)
C8 C7 C12 111.5(5)
C8 C7 B1 120.8(5)
C12 C7 B1 127.6(5)
C9 C8 F6 116.2(6)
C9 C8 C7 125.0(6)
F6 C8 C7 118.8(6)
C10 C9 F7 119.5(6)
C10 C9 C8 120.5(6)
F7 C9 C8 120.0(6)
F8 C10 C9 121.7(6)
F8 C10 C11 120.4(7)
C9 C10 C11 117.8(6)
C12 C11 F9 119.4(6)
C12 C11 C10 120.7(6)
F9 C11 C10 119.8(6)
C11 C12 F10 117.0(6)
C11 C12 C7 124.2(6)
F10 C12 C7 118.7(6)
C14 C13 C18 111.9(6)
C14 C13 B1 127.4(6)
C18 C13 B1 119.5(6)
C13 C14 F11 120.8(6)
C13 C14 C15 125.5(6)
F11 C14 C15 113.7(6)
F12 C15 C16 120.5(6)
F12 C15 C14 121.1(6)
C16 C15 C14 118.3(6)
C17 C16 C15 120.5(6)
C17 C16 F13 120.3(7)
C15 C16 F13 119.0(7)
C16 C17 F14 120.3(6)
C16 C17 C18 117.9(6)
F14 C17 C18 121.8(7)
F15 C18 C17 115.0(6)
F15 C18 C13 119.3(6)
C17 C18 C13 125.6(6)
O1 C19 C20 110.6(5)
O2 C20 C19 107.8(5)
O2 C21 C22 109.9(5)
C23 C22 C21 112.8(5)
N1 C23 N2 109.2(6)
N1 C23 C22 124.4(6)
N2 C23 C22 126.3(6)
C27 C24 C25 111.6(6)
C27 C24 C26 107.9(5)
C25 C24 C26 111.9(5)
C27 C24 N1 109.0(5)
C25 C24 N1 106.5(5)
C26 C24 N1 109.9(5)
C29 C28 N1 106.1(7)
C28 C29 N2 109.1(6)
N2 C30 C31A 100.5(9)
N2 C30 C33 105.3(8)
C31A C30 C33 153.0(12)
N2 C30 C32A 115.9(9)
C31A C30 C32A 61.4(11)
C33 C30 C32A 112.5(12)
N2 C30 C33A 114.0(10)
C31A C30 C33A 131.4(14)
C33 C30 C33A 26.7(10)
C32A C30 C33A 123.2(13)
N2 C30 C32 104.4(7)
C31A C30 C32 102.1(10)
C33 C30 C32 79.3(10)
C32A C30 C32 41.2(8)
C33A C30 C32 101.2(12)
N2 C30 C31 110.8(8)
C31A C30 C31 59.0(10)
C33 C30 C31 103.5(11)
C32A C30 C31 108.2(11)
C33A C30 C31 76.8(12)
C32 C30 C31 142.3(9)
C31A C31 C30 58.3(6)
C31A C31 C33A 105.8(9)
C30 C31 C33A 50.1(6)
C30 C31A C31 62.7(7)
C30 C31A C32A 59.5(7)
C31 C31A C32A 109.7(12)
C32A C32 C30 66.4(7)
C32A C32 C33 107.5(11)
C30 C32 C33 49.3(6)
C32 C32A C30 72.4(8)
C32 C32A C31A 130.7(11)
C30 C32A C31A 59.1(7)
C33A C33 C30 74.9(11)
C33A C33 C32 116.8(18)
C30 C33 C32 51.3(6)
C33 C33A C30 78.3(12)
C33 C33A C31 131.4(14)
C30 C33A C31 53.1(7)
C23 N1 C28 109.0(6)
C23 N1 C24 130.5(5)
C28 N1 C24 120.5(6)
C23 N2 C29 106.5(6)
C23 N2 C30 130.7(5)
C29 N2 C30 122.7(5)
C19 O1 B1 120.1(5)
C21 O2 C20 113.4(5)

loop_
_geom_bond_atom_site_label_1
_geom_bond_atom_site_label_2
_geom_bond_distance
B1 O1 1.435(8)
B1 C7 1.656(9)
B1 C1 1.661(9)
B1 C13 1.673(9)
C1 C6 1.364(9)
C1 C2 1.389(9)
C2 F1 1.351(7)
C2 C3 1.374(10)
C3 C4 1.321(10)
C3 F2 1.356(7)
C4 C5 1.367(10)
C4 F3 1.368(8)
C5 F4 1.318(8)
C5 C6 1.382(10)
C6 F5 1.373(7)
C7 C8 1.388(8)
C7 C12 1.404(8)
C8 C9 1.352(9)
C8 F6 1.361(7)
C9 C10 1.356(9)
C9 F7 1.357(7)
C10 F8 1.334(7)
C10 C11 1.365(9)
C11 C12 1.349(9)
C11 F9 1.341(7)
C12 F10 1.361(7)
C13 C14 1.350(9)
C13 C18 1.391(9)
C14 F11 1.366(7)
C14 C15 1.395(9)
C15 F12 1.352(8)
C15 C16 1.350(10)
C16 C17 1.351(10)
C16 F13 1.375(7)
C17 F14 1.344(8)
C17 C18 1.378(9)
C18 F15 1.354(7)
C19 O1 1.388(7)
C19 C20 1.499(9)
C20 O2 1.418(7)
C21 O2 1.363(7)
C21 C22 1.559(9)
C22 C23 1.500(9)
C23 N1 1.316(8)
C23 N2 1.349(8)
C24 C27 1.495(9)
C24 C25 1.532(9)
C24 C26 1.530(9)
C24 N1 1.546(8)
C28 C29 1.341(10)
C28 N1 1.378(8)
C29 N2 1.370(8)
C30 N2 1.508(9)
C30 C31A 1.519(10)
C30 C33 1.541(9)
C30 C32A 1.525(10)
C30 C33A 1.520(9)
C30 C32 1.586(9)
C30 C31 1.585(9)
C31 C31A 1.53(2)
C31 C33A 1.93(3)
C31A C32A 1.55(3)
C32 C32A 1.10(2)
C32 C33 2.00(2)
C33 C33A 0.71(3)
